data_2004360
loop_
_publ_author_name
'McKee, V.'
'McCann, M.'
'Connaughton, N. C.'
'Kennedy, M. G.'

_publ_section_title
;
 1-(Benzo[<i>a</i>]phenazin-5-yl)-2-acetyloxy-naphthalene,
 C~28~H~18~N~2~O~2~
;
_journal_issue 1
_journal_name_full 'Acta Crystallographica Section C'
_journal_page_first 222
_journal_page_last 224
_journal_paper_doi 10.1107/S0108270195014028
_journal_volume 52
_journal_year 1996
_chemical_formula_sum 'C28 H18 N2 O2'
_chemical_formula_weight 414.44
_chemical_melting_point 181.5(5)
_chemical_name_systematic
;
1-(Benzo[a]phenazin-5-yl)-2-acetyloxynaphthalene
;
_space_group_IT_number 2
_symmetry_cell_setting triclinic
_symmetry_space_group_name_Hall '-P 1'
_symmetry_space_group_name_H-M 'P -1'
_audit_creation_method SHELXL
_cell_angle_alpha 97.16(2)
_cell_angle_beta 97.22(2)
_cell_angle_gamma 97.22(2)
_cell_formula_units_Z 2
_cell_length_a 9.006(2)
_cell_length_b 9.655(3)
_cell_length_c 12.468(3)
_cell_measurement_reflns_used 33
_cell_measurement_temperature 293(2)
_cell_measurement_theta_max 11
_cell_measurement_theta_min 5
_cell_volume 1056.1(5)
_computing_cell_refinement XSCANS
_computing_data_collection 'XSCANS (Fait, 1994)'
_computing_data_reduction XSCANS
_computing_molecular_graphics 'SHELXTL/PC (Sheldrick, 1990b)'
_computing_publication_material SHELXL93
_computing_structure_refinement 'SHELXL93 (Sheldrick, 1993)'
_computing_structure_solution 'SHELXS86 (Sheldrick, 1990a)'
_diffrn_ambient_temperature 293(2)
_diffrn_measurement_device 'Siemens P4'
_diffrn_measurement_method 'From (K\a~1~-0.9\%) to K\a~2~+0.9\%) \w-scans'
_diffrn_radiation_monochromator graphite
_diffrn_radiation_source 'fine-focus sealed tube'
_diffrn_radiation_type MoK\a
_diffrn_radiation_wavelength 0.71073
_diffrn_reflns_av_R_equivalents 0.0410
_diffrn_reflns_av_sigmaI/netI 0.0645
_diffrn_reflns_limit_h_max 9
_diffrn_reflns_limit_h_min 0
_diffrn_reflns_limit_k_max 10
_diffrn_reflns_limit_k_min -10
_diffrn_reflns_limit_l_max 13
_diffrn_reflns_limit_l_min -13
_diffrn_reflns_number 2966
_diffrn_reflns_theta_max 22.50
_diffrn_reflns_theta_min 2.15
_diffrn_standards_decay_% 0
_diffrn_standards_interval_count 97
_diffrn_standards_number 3
_exptl_absorpt_coefficient_mu 0.083
_exptl_absorpt_correction_type none
_exptl_crystal_colour yellow
_exptl_crystal_density_diffrn 1.303
_exptl_crystal_density_meas ?
_exptl_crystal_density_method none
_exptl_crystal_description block
_exptl_crystal_F_000 432
_exptl_crystal_size_max 0.68
_exptl_crystal_size_mid 0.25
_exptl_crystal_size_min 0.13
_refine_diff_density_max 0.15
_refine_diff_density_min -0.16
_refine_ls_extinction_method none
_refine_ls_goodness_of_fit_all 1.044
_refine_ls_goodness_of_fit_obs 1.164
_refine_ls_hydrogen_treatment noref
_refine_ls_matrix_type full
_refine_ls_number_parameters 290
_refine_ls_number_reflns 2753
_refine_ls_number_restraints 0
_refine_ls_restrained_S_all 1.049
_refine_ls_restrained_S_obs 1.164
_refine_ls_R_factor_all 0.1268
_refine_ls_R_factor_obs 0.0599
_refine_ls_shift/esd_max 0.000
_refine_ls_shift/esd_mean 0.000
_refine_ls_structure_factor_coef Fsqd
_refine_ls_weighting_details 'w = 1/[\s^2^(Fo^2^)+(0.076P)^2^] where P = (Fo^2^+2Fc^2^)/3'
_refine_ls_weighting_scheme calc
_refine_ls_wR_factor_all 0.1633
_refine_ls_wR_factor_obs 0.1273
_reflns_number_observed 1492
_reflns_number_total 2755
_reflns_observed_criterion >2sigma(I)
_cod_data_source_file bm1035.cif
_cod_data_source_block baderp
_cod_depositor_comments
;
The following automatic conversions were performed:

'_chemical_melting_point' value '181--182' was changed to '181.5(5)'
- the average value was taken and precision was estimated.

Automatic conversion script
Id: cif_fix_values 1715 2011-07-08 13:25:40Z adriana 

The following automatic conversions were performed:

'_exptl_crystal_density_meas' value 'not measured' was changed to '?'
- the value is perceived as not measured.

Automatic conversion script
Id: cif_fix_values 3008 2015-01-20 13:52:24Z robertas 

The following automatic conversions were performed:

'_refine_ls_weighting_scheme' value 'calc w =
1/[\s^2^(Fo^2^)+(0.076P)^2^] where P = (Fo^2^+2Fc^2^)/3' was changed
to 'calc'. New tag '_refine_ls_weighting_details' was created. The
value of the new tag was set to 'w = 1/[\s^2^(Fo^2^)+(0.076P)^2^]
where P = (Fo^2^+2Fc^2^)/3'.

Automatic conversion script
Id: cif_fix_values 3143 2015-03-26 13:38:13Z robertas 
;
_cod_database_code 2004360

loop_
_symmetry_equiv_pos_as_xyz
'x, y, z'
'-x, -y, -z'

loop_
_atom_site_aniso_label
_atom_site_aniso_U_11
_atom_site_aniso_U_22
_atom_site_aniso_U_33
_atom_site_aniso_U_12
_atom_site_aniso_U_13
_atom_site_aniso_U_23
C1 0.045(3) 0.042(2) 0.049(3) -0.004(2) 0.009(2) 0.000(2)
C2 0.047(3) 0.049(2) 0.052(3) 0.002(2) 0.007(2) 0.008(2)
C3 0.074(3) 0.070(3) 0.050(3) 0.015(3) 0.020(3) 0.012(2)
C4 0.064(3) 0.065(3) 0.059(3) 0.012(3) 0.013(3) 0.000(2)
C4A 0.052(3) 0.047(2) 0.059(3) 0.000(2) 0.006(2) 0.004(2)
C5 0.063(3) 0.055(3) 0.085(4) 0.003(2) 0.003(3) 0.005(3)
C6 0.075(4) 0.048(3) 0.105(5) 0.000(3) 0.002(3) 0.013(3)
C7 0.076(4) 0.063(3) 0.082(4) -0.006(3) 0.002(3) 0.028(3)
C8 0.065(3) 0.057(3) 0.065(3) -0.003(2) 0.012(3) 0.016(2)
C8A 0.044(3) 0.042(2) 0.057(3) -0.007(2) 0.009(2) 0.004(2)
O1 0.061(2) 0.052(2) 0.068(2) 0.006(2) 0.009(2) 0.0152(14)
O2 0.065(3) 0.057(2) 0.182(4) 0.002(2) 0.038(3) 0.007(2)
C20 0.072(4) 0.048(3) 0.073(3) 0.012(3) 0.022(3) 0.004(2)
C21 0.098(4) 0.050(3) 0.104(4) 0.015(3) 0.023(3) 0.015(3)
C1' 0.047(3) 0.061(3) 0.069(3) -0.004(2) 0.012(2) 0.012(2)
C2' 0.050(3) 0.069(3) 0.079(4) -0.014(2) 0.012(3) 0.018(3)
C3' 0.059(3) 0.060(3) 0.069(3) -0.010(2) 0.001(3) 0.008(2)
C4' 0.059(3) 0.052(3) 0.057(3) -0.008(2) 0.005(2) 0.005(2)
C4'A 0.047(3) 0.044(2) 0.051(3) -0.002(2) 0.008(2) 0.013(2)
C5' 0.051(3) 0.043(2) 0.053(3) 0.000(2) 0.012(2) 0.009(2)
C6' 0.050(3) 0.053(2) 0.058(3) -0.005(2) 0.019(2) 0.006(2)
C6'A 0.045(3) 0.044(2) 0.054(3) -0.002(2) 0.012(2) 0.006(2)
N7' 0.049(2) 0.044(2) 0.057(2) -0.007(2) 0.013(2) 0.002(2)
C7'A 0.049(3) 0.045(2) 0.046(3) 0.002(2) 0.009(2) 0.009(2)
C8' 0.067(3) 0.050(2) 0.052(3) -0.003(2) 0.007(2) 0.005(2)
C9' 0.076(4) 0.053(3) 0.060(3) -0.002(2) 0.005(3) -0.001(2)
C10' 0.083(4) 0.064(3) 0.063(3) 0.008(3) 0.021(3) -0.002(2)
C11' 0.069(3) 0.061(3) 0.058(3) 0.000(3) 0.023(3) 0.004(2)
C11A 0.056(3) 0.048(2) 0.046(3) 0.008(2) 0.010(2) 0.010(2)
N12' 0.048(2) 0.046(2) 0.056(2) -0.001(2) 0.014(2) 0.010(2)
C12A 0.046(3) 0.048(2) 0.043(3) 0.005(2) 0.011(2) 0.012(2)
C12B 0.040(3) 0.043(2) 0.056(3) -0.004(2) 0.005(2) 0.014(2)

loop_
_atom_site_label
_atom_site_occupancy
_atom_site_fract_x
_atom_site_fract_y
_atom_site_fract_z
_atom_site_U_iso_or_equiv
_atom_site_thermal_displace_type
_atom_site_calc_flag
_atom_site_refinement_flags
_atom_site_type_symbol
C1 1 .7163(4) -.0259(4) .1795(3) .0466(10) Uani d . C
C2 1 .7102(4) .0171(4) .0789(3) .0495(11) Uani d . C
C3 1 .7706(5) -.0501(5) -.0077(4) .0632(13) Uani d . C
H3 1 .7647(5) -.0160(5) -.0744(4) .076 Uiso calc R H
C4 1 .8383(5) -0.1660(5) .0064(4) .0629(12) Uani d . C
H4 1 .8811(5) -0.2099(5) -.0504(4) .076 Uiso calc R H
C4A 1 .8439(5) -0.2199(4) .1063(4) .0535(11) Uani d . C
C5 1 .9097(5) -0.3437(5) .1215(4) .0693(14) Uani d . C
H5 1 .9506(5) -0.3902(5) .0648(4) .083 Uiso calc R H
C6 1 .9131(6) -0.3943(5) .2188(5) .078(2) Uani d . C
H6 1 .9563(6) -0.4755(5) .2276(5) .093 Uiso calc R H
C7 1 .8542(5) -0.3279(5) .3043(4) .0744(14) Uani d . C
H7 1 .8576(5) -0.3647(5) .3699(4) .089 Uiso calc R H
C8 1 .7903(5) -0.2080(4) .2936(4) .0623(13) Uani d . C
H8 1 .7509(5) -0.1639(4) .3521(4) .075 Uiso calc R H
C8A 1 .7835(4) -0.1505(4) .1942(3) .0489(11) Uani d . C
O1 1 .6297(3) .1307(3) .0594(2) .0601(8) Uani d . O
O2 1 .8465(4) .2761(3) .0720(3) .1012(14) Uani d . O
C20 1 .7126(6) .2584(5) .0551(4) .0636(13) Uani d . C
C21 1 .6102(6) .3612(4) .0286(4) .083(2) Uani d . C
H21A 1 .604(3) .424(2) .0938(6) .124 Uiso calc R H
H21B 1 .5114(11) .3120(5) -.001(3) .124 Uiso calc R H
H21C 1 .649(2) .415(2) -.024(2) .124 Uiso calc R H
C1' 1 .3086(5) .0501(4) .4077(4) .0596(12) Uani d . C
H1' 1 .2708(5) .1034(4) .4626(4) .072 Uiso calc R H
C2' 1 .2211(5) -.0689(5) .3494(4) .0670(13) Uani d . C
H2' 1 .1248(5) -.0965(5) .3657(4) .080 Uiso calc R H
C3' 1 .2758(5) -0.1479(5) .2665(4) .0651(13) Uani d . C
H3' 1 .2156(5) -0.2280(5) .2273(4) .078 Uiso calc R H
C4' 1 .4176(5) -0.1090(4) .2418(3) .0579(12) Uani d . C
H4' 1 .4534(5) -0.1635(4) .1864(3) .069 Uiso calc R H
C4'A 1 .5097(4) .0126(4) .2995(3) .0478(11) Uani d . C
C5' 1 .6592(5) .0556(4) .2709(3) .0492(11) Uani d . C
C6' 1 .7454(5) .1734(4) .3280(3) .0539(11) Uani d . C
H6' 1 .8400(5) .2011(4) .3088(3) .065 Uiso calc R H
C6'A 1 .6970(5) .2563(4) .4162(3) .0481(11) Uani d . C
N7' 1 .7897(4) .3699(3) .4682(3) .0513(9) Uani d . N
C7'A 1 .7405(5) .4439(4) .5521(3) .0468(10) Uani d . C
C8' 1 .8338(5) .5674(4) .6103(3) .0578(12) Uani d . C
H8' 1 .9273(5) .5965(4) .5897(3) .069 Uiso calc R H
C9' 1 .7865(5) .6421(4) .6951(4) .0651(13) Uani d . C
H9' 1 .8482(5) .7222(4) .7329(4) .078 Uiso calc R H
C10' 1 .6446(6) .6004(5) .7273(4) .0700(13) Uani d . C
H10' 1 .6141(6) .6529(5) .7862(4) .084 Uiso calc R H
C11' 1 .5528(5) .4844(4) .6728(3) .0628(13) Uani d . C
H11' 1 .4595(5) .4580(4) .6946(3) .075 Uiso calc R H
C11A 1 .5972(5) .4035(4) .5837(3) .0493(11) Uani d . C
N12' 1 .5020(4) .2881(3) .5290(3) .0503(9) Uani d . N
C12A 1 .5511(4) .2161(4) .4465(3) .0448(10) Uani d . C
C12B 1 .4552(4) .0913(4) .3844(3) .0466(10) Uani d . C

loop_
_atom_type_symbol
_atom_type_description
_atom_type_scat_dispersion_real
_atom_type_scat_dispersion_imag
_atom_type_scat_source
C C 0.0033 0.0016 'International Tables Vol C Tables 4.2.6.8 and 6.1.1.4'
H H 0.0000 0.0000 'International Tables Vol C Tables 4.2.6.8 and 6.1.1.4'
N N 0.0061 0.0033 'International Tables Vol C Tables 4.2.6.8 and 6.1.1.4'
O O 0.0106 0.0060 'International Tables Vol C Tables 4.2.6.8 and 6.1.1.4'

loop_
_geom_angle_atom_site_label_1
_geom_angle_atom_site_label_2
_geom_angle_atom_site_label_3
_geom_angle
C2 C1 C8A 117.5(4)
C2 C1 C5' 121.2(4)
C8A C1 C5' 121.3(4)
C1 C2 C3 123.6(4)
C1 C2 O1 118.1(4)
C3 C2 O1 118.2(4)
C4 C3 C2 119.4(4)
C3 C4 C4A 120.4(4)
C4 C4A C8A 120.0(4)
C4 C4A C5 121.2(4)
C8A C4A C5 118.8(4)
C6 C5 C4A 120.2(5)
C5 C6 C7 121.4(5)
C8 C7 C6 120.5(5)
C7 C8 C8A 120.7(4)
C4A C8A C8 118.5(4)
C4A C8A C1 119.1(4)
C8 C8A C1 122.4(4)
C20 O1 C2 117.5(3)
O2 C20 O1 121.8(4)
O2 C20 C21 128.4(4)
O1 C20 C21 109.8(4)
C2' C1' C12B 120.1(4)
C1' C2' C3' 120.3(4)
C4' C3' C2' 120.6(4)
C3' C4' C4'A 120.5(4)
C12B C4'A C4' 118.9(4)
C12B C4'A C5' 120.8(4)
C4' C4'A C5' 120.3(4)
C6' C5' C4'A 119.0(4)
C6' C5' C1 120.0(4)
C4'A C5' C1 121.0(4)
C5' C6' C6'A 122.7(4)
N7' C6'A C6' 118.6(4)
N7' C6'A C12A 121.8(4)
C6' C6'A C12A 119.6(4)
C6'A N7' C7'A 116.7(4)
N7' C7'A C11A 121.8(4)
N7' C7'A C8' 119.3(4)
C11A C7'A C8' 118.9(4)
C9' C8' C7'A 119.9(4)
C8' C9' C10' 121.0(4)
C11' C10' C9' 120.4(4)
C10' C11' C11A 120.6(4)
N12' C11A C11' 119.7(4)
N12' C11A C7'A 121.2(4)
C11' C11A C7'A 119.1(4)
C12A N12' C11A 116.6(3)
N12' C12A C6'A 121.9(4)
N12' C12A C12B 119.6(4)
C6'A C12A C12B 118.5(4)
C4'A C12B C1' 119.6(4)
C4'A C12B C12A 119.4(4)
C1' C12B C12A 121.0(4)

loop_
_geom_bond_atom_site_label_1
_geom_bond_atom_site_label_2
_geom_bond_distance
_geom_bond_publ_flag
C1 C2 1.366(5) ?
C1 C8A 1.434(5) ?
C1 C5' 1.486(5) ?
C2 C3 1.395(5) ?
C2 O1 1.417(5) ?
C3 C4 1.359(6) ?
C4 C4A 1.406(6) ?
C4A C8A 1.416(5) ?
C4A C5 1.423(6) ?
C5 C6 1.362(6) ?
C6 C7 1.373(6) ?
C7 C8 1.370(6) ?
C8 C8A 1.417(5) ?
O1 C20 1.370(5) ?
O2 C20 1.185(5) ?
C20 C21 1.476(6) ?
C1' C2' 1.374(5) ?
C1' C12B 1.407(5) ?
C2' C3' 1.385(6) ?
C3' C4' 1.369(5) ?
C4' C4'A 1.406(5) ?
C4'A C12B 1.401(5) yes
C4'A C5' 1.460(5) yes
C5' C6' 1.356(5) yes
C6' C6'A 1.424(5) yes
C6'A N7' 1.334(4) yes
C6'A C12A 1.433(5) yes
N7' C7'A 1.345(4) yes
C7'A C11A 1.419(5) yes
C7'A C8' 1.426(5) ?
C8' C9' 1.349(5) ?
C9' C10' 1.412(6) ?
C10' C11' 1.355(6) ?
C11' C11A 1.407(5) ?
C11A N12' 1.365(5) yes
N12' C12A 1.323(4) yes
C12A C12B 1.462(5) yes

loop_
_cod_related_entry_id
_cod_related_entry_database
_cod_related_entry_code
1 ChemSpider 21138594
